data_4085253
loop_
_publ_author_name
'Goodwin, Conrad A. P.'
'Joslin, Kristian C.'
'Lockyer, Selena J.'
'Formanuik, Alasdair'
'Morris, Gareth A.'
'Ortu, Fabrizio'
'Vitorica-Yrezabal, I\~nigo. J.'
'Mills, David P.'

_publ_section_title
;
 Homoleptic Trigonal Planar Lanthanide Complexes Stabilized by Superbulky
 Silylamide Ligands
;
_journal_issue 11
_journal_name_full Organometallics
_journal_page_first 2314
_journal_paper_doi 10.1021/om501123e
_journal_volume 34
_journal_year 2015
_chemical_formula_moiety 'C27 H72 Ce1 N3 Si6'
_chemical_formula_sum 'C27 H72 Ce N3 Si6'
_chemical_formula_weight 747.53
_space_group_crystal_system trigonal
_space_group_IT_number 161
_space_group_name_Hall 'R 3 -2"c'
_space_group_name_H-M_alt 'R 3 c :H'
_atom_sites_solution_hydrogens geom
_audit_creation_date 2014-08-07
_audit_creation_method
;
Olex2 1.2
(compiled 2014.05.21 svn.r2940 for OlexSys, GUI svn.r4846)
;
_cell_angle_alpha 90
_cell_angle_beta 90
_cell_angle_gamma 120
_cell_formula_units_Z 6
_cell_length_a 20.271(2)
_cell_length_b 20.271(2)
_cell_length_c 16.723(2)
_cell_measurement_reflns_used 1063
_cell_measurement_temperature 150.01(12)
_cell_measurement_theta_max 27.0490
_cell_measurement_theta_min 3.2970
_cell_volume 5951.1(11)
_computing_cell_refinement
;
CrysAlisPro, Agilent Technologies,
Version 1.171.36.32 (release 02-08-2013 CrysAlis171 .NET)
(compiled Aug  2 2013,16:46:58)
;
_computing_data_collection
;
CrysAlisPro, Agilent Technologies,
Version 1.171.36.32 (release 02-08-2013 CrysAlis171 .NET)
(compiled Aug  2 2013,16:46:58)
;
_computing_data_reduction
;
CrysAlisPro, Agilent Technologies,
Version 1.171.36.32 (release 02-08-2013 CrysAlis171 .NET)
(compiled Aug  2 2013,16:46:58)
;
_computing_molecular_graphics 'Olex2 (Dolomanov et al., 2009)'
_computing_publication_material 'Olex2 (Dolomanov et al., 2009)'
_computing_structure_refinement 'ShelXL (Sheldrick, 2008)'
_diffrn_ambient_temperature 150.01(12)
_diffrn_detector_area_resol_mean 8.0714
_diffrn_measured_fraction_theta_full 0.998
_diffrn_measured_fraction_theta_max 0.935
_diffrn_measurement_details
;
  1 omega  -47.00   45.00   1.0000  180.0000
omega____ theta____ kappa____ phi______ frames
    -       21.3360  -57.0000 -150.0000 92

  2 omega   58.00   92.00   1.0000  180.0000
omega____ theta____ kappa____ phi______ frames
    -       21.3360   57.0000    0.0000 34

  3 omega  -96.00  -56.00   1.0000  180.0000
omega____ theta____ kappa____ phi______ frames
    -      -20.7110  -19.0000  120.0000 40
;
_diffrn_measurement_device_type 'SuperNova, Single source at offset, Eos'
_diffrn_measurement_method '\w scans'
_diffrn_orient_matrix_UB_11 -0.0043513000
_diffrn_orient_matrix_UB_12 -0.0368542000
_diffrn_orient_matrix_UB_13 0.0033794000
_diffrn_orient_matrix_UB_21 -0.0377201000
_diffrn_orient_matrix_UB_22 -0.0143654000
_diffrn_orient_matrix_UB_23 0.0141742000
_diffrn_orient_matrix_UB_31 -0.0138000000
_diffrn_orient_matrix_UB_32 -0.0082723000
_diffrn_orient_matrix_UB_33 -0.0398324000
_diffrn_radiation_monochromator mirror
_diffrn_radiation_type MoK\a
_diffrn_radiation_wavelength 0.71073
_diffrn_reflns_av_R_equivalents 0.0698
_diffrn_reflns_av_unetI/netI 0.0788
_diffrn_reflns_Laue_measured_fraction_full 0.935
_diffrn_reflns_Laue_measured_fraction_max 0.998
_diffrn_reflns_limit_h_max 23
_diffrn_reflns_limit_h_min -19
_diffrn_reflns_limit_k_max 24
_diffrn_reflns_limit_k_min -24
_diffrn_reflns_limit_l_max 12
_diffrn_reflns_limit_l_min -20
_diffrn_reflns_number 4989
_diffrn_reflns_point_group_measured_fraction_full 0.701
_diffrn_reflns_point_group_measured_fraction_max 0.749
_diffrn_reflns_theta_full 26.000
_diffrn_reflns_theta_max 25.346
_diffrn_reflns_theta_min 3.303
_diffrn_source 'SuperNova (Mo) X-ray Source'
_exptl_absorpt_coefficient_mu 1.348
_exptl_absorpt_correction_T_max 1.000
_exptl_absorpt_correction_T_min 0.973
_exptl_absorpt_correction_type gaussian
_exptl_absorpt_process_details
;
CrysAlisPro, Agilent Technologies,
Version 1.171.36.32 (release 02-08-2013 CrysAlis171 .NET)
(compiled Aug  2 2013,16:46:58)
Numerical absorption correction based on gaussian integration over
            a multifaceted crystal model
;
_exptl_crystal_colour 'clear light colourless'
_exptl_crystal_colour_lustre clear
_exptl_crystal_colour_modifier light
_exptl_crystal_colour_primary colourless
_exptl_crystal_density_diffrn 1.252
_exptl_crystal_description needle
_exptl_crystal_F_000 2382
_exptl_crystal_size_max 0.1219
_exptl_crystal_size_mid 0.0385
_exptl_crystal_size_min 0.0305
_refine_diff_density_max 0.849
_refine_diff_density_min -0.448
_refine_diff_density_rms 0.096
_refine_ls_abs_structure_details
;
 Flack x determined using 377 quotients [(I+)-(I-)]/[(I+)+(I-)]
 (Parsons, Flack and Wagner, Acta Cryst. B69 (2013) 249-259).
;
_refine_ls_abs_structure_Flack 0.02(2)
_refine_ls_extinction_method none
_refine_ls_goodness_of_fit_ref 1.027
_refine_ls_hydrogen_treatment constr
_refine_ls_matrix_type full
_refine_ls_number_parameters 120
_refine_ls_number_reflns 1818
_refine_ls_number_restraints 1
_refine_ls_restrained_S_all 1.026
_refine_ls_R_factor_all 0.0734
_refine_ls_R_factor_gt 0.0389
_refine_ls_shift/su_max 0.000
_refine_ls_shift/su_mean 0.000
_refine_ls_structure_factor_coef Fsqd
_refine_ls_weighting_details 'w=1/[\s^2^(Fo^2^)+(0.0264P)^2^] where P=(Fo^2^+2Fc^2^)/3'
_refine_ls_weighting_scheme calc
_refine_ls_wR_factor_gt 0.0710
_refine_ls_wR_factor_ref 0.0821
_reflns_Friedel_coverage 0.493
_reflns_Friedel_fraction_full 0.465
_reflns_Friedel_fraction_max 0.497
_reflns_number_gt 1294
_reflns_number_total 1818
_reflns_threshold_expression 'I > 2\s(I)'
_cod_data_source_file om501123e_si_002.cif
_cod_data_source_block 11
_cod_depositor_comments 'Adding full bibliography for 4085243--4085254.cif.'
_cod_original_cell_volume 5950.9(15)
_cod_database_code 4085253
_manchester_internal_coll_name adpm34
_manchester_internal_coll_client CAPG/DPM
_manchester_internal_coll_type custom
_manchester_internal_coll_frame_time 180s
_manchester_internal_coll_frame_width 1
_manchester_internal_coll_frame_method '\w scans'
_manchester_internal_coll_user CAPG
_manchester_internal_coll_date 25/03/2014
_manchester_internal_process_user CAPG
_manchester_internal_process_date 25/03/2014
_manchester_internal_solution_user CAPG
_manchester_internal_solution_date 18/07/2014
_manchester_internal_refinement_user CAPG
_manchester_internal_refinement_date 18/07/2014
_manchester_internal_validation_user 'Inigo J. Vitorica-Yrezabal'
_manchester_internal_validation_date 07/08/14
_manchester_internal_archive_date 07/08/14
_shelxl_version_number 2014/6
_chemical_oxdiff_formula 'C27 H72 N3 Ce Si6'
_shelx_space_group_comment
;
The symmetry employed for this shelxl refinement is uniquely defined
by the following loop, which should always be used as a source of
symmetry information in preference to the above space-group names.
They are only intended as comments.
;
_reflns_odcompleteness_completeness 99.73
_reflns_odcompleteness_iscentric 1
_reflns_odcompleteness_theta 26.32
_olex2_refinement_description
;
1. Fixed Uiso
 At 1.5 times of:
  All C(H,H,H) groups
2.a Idealised Me refined as rotating group:
 C3(H3A,H3B,H3C), C4(H4A,H4B,H4C), C2(H2A,H2B,H2C), C6(H6A,H6B,H6C), C5(H5A,
 H5B,H5C), C9(H9A,H9B,H9C), C8(H8A,H8B,H8C), C7(H7A,H7B,H7C)
;
_olex2_submission_special_instructions 'No special instructions were received'

loop_
_space_group_symop_id
_space_group_symop_operation_xyz
1 'x, y, z'
2 '-y, x-y, z'
3 '-x+y, -x, z'
4 '-y, -x, z+1/2'
5 '-x+y, y, z+1/2'
6 'x, x-y, z+1/2'
7 'x+2/3, y+1/3, z+1/3'
8 '-y+2/3, x-y+1/3, z+1/3'
9 '-x+y+2/3, -x+1/3, z+1/3'
10 '-y+2/3, -x+1/3, z+5/6'
11 '-x+y+2/3, y+1/3, z+5/6'
12 'x+2/3, x-y+1/3, z+5/6'
13 'x+1/3, y+2/3, z+2/3'
14 '-y+1/3, x-y+2/3, z+2/3'
15 '-x+y+1/3, -x+2/3, z+2/3'
16 '-y+1/3, -x+2/3, z+7/6'
17 '-x+y+1/3, y+2/3, z+7/6'
18 'x+1/3, x-y+2/3, z+7/6'

loop_
_atom_site_label
_atom_site_type_symbol
_atom_site_fract_x
_atom_site_fract_y
_atom_site_fract_z
_atom_site_U_iso_or_equiv
_atom_site_adp_type
_atom_site_occupancy
_atom_site_site_symmetry_order
_atom_site_calc_flag
_atom_site_refinement_flags_posn
_atom_site_refinement_flags_adp
_atom_site_refinement_flags_occupancy
C1 C 0.4227(6) 0.4825(6) 0.6459(6) 0.029(3) Uani 1 1 d . . .
C3 C 0.5053(5) 0.5037(6) 0.6657(6) 0.040(3) Uani 1 1 d . . .
H3A H 0.5374 0.5285 0.6204 0.061 Uiso 1 1 calc GR . .
H3B H 0.5070 0.4583 0.6781 0.061 Uiso 1 1 calc GR . .
H3C H 0.5229 0.5375 0.7109 0.061 Uiso 1 1 calc GR . .
C4 C 0.3963(5) 0.4301(5) 0.5735(6) 0.043(3) Uani 1 1 d . . .
H4A H 0.3440 0.4141 0.5623 0.064 Uiso 1 1 calc GR . .
H4B H 0.4012 0.3862 0.5844 0.064 Uiso 1 1 calc GR . .
H4C H 0.4271 0.4568 0.5281 0.064 Uiso 1 1 calc GR . .
C2 C 0.3703(5) 0.4433(5) 0.7174(6) 0.038(3) Uani 1 1 d . . .
H2A H 0.3900 0.4754 0.7637 0.057 Uiso 1 1 calc GR . .
H2B H 0.3680 0.3956 0.7276 0.057 Uiso 1 1 calc GR . .
H2C H 0.3201 0.4344 0.7058 0.057 Uiso 1 1 calc GR . .
C6 C 0.3318(5) 0.5501(5) 0.5677(5) 0.026(2) Uani 1 1 d . . .
H6A H 0.2897 0.5215 0.6033 0.040 Uiso 1 1 calc GR . .
H6B H 0.3266 0.5199 0.5214 0.040 Uiso 1 1 calc GR . .
H6C H 0.3322 0.5958 0.5517 0.040 Uiso 1 1 calc GR . .
C5 C 0.5006(5) 0.6270(5) 0.5450(5) 0.033(3) Uani 1 1 d . . .
H5A H 0.4943 0.6659 0.5194 0.050 Uiso 1 1 calc GR . .
H5B H 0.4984 0.5915 0.5055 0.050 Uiso 1 1 calc GR . .
H5C H 0.5491 0.6498 0.5716 0.050 Uiso 1 1 calc GR . .
C9 C 0.5011(6) 0.6120(6) 0.8501(6) 0.043(3) Uani 1 1 d . . .
H9A H 0.4522 0.5815 0.8747 0.065 Uiso 1 1 calc GR . .
H9B H 0.5377 0.6428 0.8900 0.065 Uiso 1 1 calc GR . .
H9C H 0.5169 0.5794 0.8254 0.065 Uiso 1 1 calc GR . .
C8 C 0.5921(5) 0.7382(6) 0.7328(6) 0.041(3) Uani 1 1 d . . .
H8A H 0.6132 0.7079 0.7141 0.062 Uiso 1 1 calc GR . .
H8B H 0.6238 0.7717 0.7744 0.062 Uiso 1 1 calc GR . .
H8C H 0.5895 0.7678 0.6894 0.062 Uiso 1 1 calc GR . .
C7 C 0.4641(5) 0.7334(6) 0.8333(5) 0.033(2) Uani 1 1 d . . .
H7A H 0.4538 0.7645 0.7981 0.049 Uiso 1 1 calc GR . .
H7B H 0.5041 0.7654 0.8697 0.049 Uiso 1 1 calc GR . .
H7C H 0.4189 0.7002 0.8630 0.049 Uiso 1 1 calc GR . .
Ce1 Ce 0.3333 0.6667 0.70688(5) 0.0235(2) Uani 1 3 d S T P
N1 N 0.4282(4) 0.6302(4) 0.7008(4) 0.0226(19) Uani 1 1 d . . .
Si1 Si 0.42264(16) 0.57555(16) 0.61997(14) 0.0228(6) Uani 1 1 d . . .
Si2 Si 0.49450(15) 0.67462(15) 0.77284(19) 0.0277(6) Uani 1 1 d . . .

loop_
_atom_site_aniso_label
_atom_site_aniso_U_11
_atom_site_aniso_U_22
_atom_site_aniso_U_33
_atom_site_aniso_U_23
_atom_site_aniso_U_13
_atom_site_aniso_U_12
C1 0.027(6) 0.025(6) 0.038(7) -0.006(5) 0.000(5) 0.014(5)
C3 0.024(6) 0.037(7) 0.063(7) -0.011(6) -0.017(6) 0.018(5)
C4 0.040(7) 0.024(6) 0.067(8) -0.001(6) -0.002(6) 0.019(6)
C2 0.031(6) 0.022(6) 0.061(8) 0.004(5) -0.003(6) 0.013(5)
C6 0.026(6) 0.025(6) 0.033(6) -0.001(5) 0.006(4) 0.016(5)
C5 0.029(6) 0.025(6) 0.045(7) 0.006(5) 0.007(5) 0.013(5)
C9 0.053(8) 0.046(7) 0.041(7) 0.005(6) -0.005(6) 0.032(7)
C8 0.021(6) 0.047(8) 0.052(9) -0.017(6) -0.019(6) 0.014(6)
C7 0.038(6) 0.038(7) 0.025(5) -0.002(6) -0.010(5) 0.020(6)
Ce1 0.0170(2) 0.0170(2) 0.0366(5) 0.000 0.000 0.00851(12)
N1 0.025(4) 0.024(4) 0.019(5) 0.005(4) 0.001(4) 0.013(3)
Si1 0.0202(17) 0.0203(17) 0.0286(15) 0.0017(15) 0.0027(15) 0.0106(10)
Si2 0.0240(15) 0.0257(16) 0.0343(15) 0.0006(14) -0.0028(14) 0.0130(13)

loop_
_atom_type_symbol
_atom_type_description
_atom_type_scat_dispersion_real
_atom_type_scat_dispersion_imag
_atom_type_scat_source
C C 0.0033 0.0016 'International Tables Vol C Tables 4.2.6.8 and 6.1.1.4'
H H 0.0000 0.0000 'International Tables Vol C Tables 4.2.6.8 and 6.1.1.4'
N N 0.0061 0.0033 'International Tables Vol C Tables 4.2.6.8 and 6.1.1.4'
Si Si 0.0817 0.0704 'International Tables Vol C Tables 4.2.6.8 and 6.1.1.4'
Ce Ce -0.2486 2.6331 'International Tables Vol C Tables 4.2.6.8 and 6.1.1.4'

loop_
_exptl_crystal_face_index_h
_exptl_crystal_face_index_k
_exptl_crystal_face_index_l
_exptl_crystal_face_perp_dist
_exptl_oxdiff_crystal_face_indexfrac_h
_exptl_oxdiff_crystal_face_indexfrac_k
_exptl_oxdiff_crystal_face_indexfrac_l
_exptl_oxdiff_crystal_face_x
_exptl_oxdiff_crystal_face_y
_exptl_oxdiff_crystal_face_z
4 -4 23 0.0606 3.9625 -3.9263 22.9818 0.2051 0.2327 -0.9376
2 11 20 0.0478 1.9622 11.0570 19.9444 -0.3486 0.0498 -0.9130
-15 28 -2 0.0214 -14.9965 27.9773 -2.0718 -0.9728 0.1344 0.0580
-25 24 0 0.0199 -24.9892 23.9830 -0.0611 -0.7753 0.5972 0.1489
24 1 -2 0.0068 23.9819 0.9989 -2.0053 -0.1479 -0.9474 -0.2593
-5 -7 -22 0.0553 -4.9583 -7.0657 -21.9524 0.2078 -0.0226 1.0013
25 -24 -1 0.0132 24.9907 -23.9861 -0.9377 0.7721 -0.6114 -0.1091
-9 -19 3 0.0199 -8.9883 -18.9840 3.0507 0.7491 0.6550 0.1596
9 19 -2 0.0084 8.9868 18.9871 -2.0520 -0.7458 -0.6408 -0.1993

loop_
_geom_angle_atom_site_label_1
_geom_angle_atom_site_label_2
_geom_angle_atom_site_label_3
_geom_angle
_geom_angle_site_symmetry_1
_geom_angle_site_symmetry_3
C3 C1 Si1 107.8(7) . .
C4 C1 C3 108.6(8) . .
C4 C1 C2 110.4(9) . .
C4 C1 Si1 109.4(7) . .
C2 C1 C3 110.5(9) . .
C2 C1 Si1 110.0(7) . .
C1 C3 H3A 109.5 . .
C1 C3 H3B 109.5 . .
C1 C3 H3C 109.5 . .
H3A C3 H3B 109.5 . .
H3A C3 H3C 109.5 . .
H3B C3 H3C 109.5 . .
C1 C4 H4A 109.5 . .
C1 C4 H4B 109.5 . .
C1 C4 H4C 109.5 . .
H4A C4 H4B 109.5 . .
H4A C4 H4C 109.5 . .
H4B C4 H4C 109.5 . .
C1 C2 H2A 109.5 . .
C1 C2 H2B 109.5 . .
C1 C2 H2C 109.5 . .
H2A C2 H2B 109.5 . .
H2A C2 H2C 109.5 . .
H2B C2 H2C 109.5 . .
H6A C6 H6B 109.5 . .
H6A C6 H6C 109.5 . .
H6B C6 H6C 109.5 . .
Si1 C6 H6A 109.5 . .
Si1 C6 H6B 109.5 . .
Si1 C6 H6C 109.5 . .
H5A C5 H5B 109.5 . .
H5A C5 H5C 109.5 . .
H5B C5 H5C 109.5 . .
Si1 C5 H5A 109.5 . .
Si1 C5 H5B 109.5 . .
Si1 C5 H5C 109.5 . .
H9A C9 H9B 109.5 . .
H9A C9 H9C 109.5 . .
H9B C9 H9C 109.5 . .
Si2 C9 H9A 109.5 . .
Si2 C9 H9B 109.5 . .
Si2 C9 H9C 109.5 . .
H8A C8 H8B 109.5 . .
H8A C8 H8C 109.5 . .
H8B C8 H8C 109.5 . .
Si2 C8 H8A 109.5 . .
Si2 C8 H8B 109.5 . .
Si2 C8 H8C 109.5 . .
H7A C7 H7B 109.5 . .
H7A C7 H7C 109.5 . .
H7B C7 H7C 109.5 . .
Si2 C7 H7A 109.5 . .
Si2 C7 H7B 109.5 . .
Si2 C7 H7C 109.5 . .
N1 Ce1 N1 119.82(3) 3_565 .
N1 Ce1 N1 119.82(3) 2_665 3_565
N1 Ce1 N1 119.82(3) 2_665 .
Si1 N1 Ce1 115.5(4) . .
Si2 N1 Ce1 110.8(4) . .
Si2 N1 Si1 133.1(5) . .
C6 Si1 C1 108.5(4) . .
C6 Si1 C5 106.4(4) . .
C5 Si1 C1 106.3(4) . .
N1 Si1 C1 114.9(4) . .
N1 Si1 C6 106.6(4) . .
N1 Si1 C5 113.8(4) . .
C9 Si2 C8 107.9(5) . .
C9 Si2 C7 102.5(5) . .
C8 Si2 C7 108.9(5) . .
N1 Si2 C9 116.1(5) . .
N1 Si2 C8 113.5(4) . .
N1 Si2 C7 107.1(4) . .

loop_
_geom_bond_atom_site_label_1
_geom_bond_atom_site_label_2
_geom_bond_distance
_geom_bond_site_symmetry_2
C1 C3 1.543(13) .
C1 C4 1.521(13) .
C1 C2 1.532(13) .
C1 Si1 1.935(11) .
C3 H3A 0.9600 .
C3 H3B 0.9600 .
C3 H3C 0.9600 .
C4 H4A 0.9600 .
C4 H4B 0.9600 .
C4 H4C 0.9600 .
C2 H2A 0.9600 .
C2 H2B 0.9600 .
C2 H2C 0.9600 .
C6 H6A 0.9600 .
C6 H6B 0.9600 .
C6 H6C 0.9600 .
C6 Si1 1.863(9) .
C5 H5A 0.9600 .
C5 H5B 0.9600 .
C5 H5C 0.9600 .
C5 Si1 1.874(9) .
C9 H9A 0.9600 .
C9 H9B 0.9600 .
C9 H9C 0.9600 .
C9 Si2 1.862(10) .
C8 H8A 0.9600 .
C8 H8B 0.9600 .
C8 H8C 0.9600 .
C8 Si2 1.864(10) .
C7 H7A 0.9600 .
C7 H7B 0.9600 .
C7 H7C 0.9600 .
C7 Si2 1.886(10) .
Ce1 N1 2.383(7) .
Ce1 N1 2.383(7) 2_665
Ce1 N1 2.383(7) 3_565
N1 Si1 1.716(8) .
N1 Si2 1.690(8) .

loop_
_geom_torsion_atom_site_label_1
_geom_torsion_atom_site_label_2
_geom_torsion_atom_site_label_3
_geom_torsion_atom_site_label_4
_geom_torsion
Ce1 N1 Si1 C1 -128.1(4)
Ce1 N1 Si1 C6 -7.9(5)
Ce1 N1 Si1 C5 109.0(5)
Ce1 N1 Si2 C9 116.2(5)
Ce1 N1 Si2 C8 -117.9(5)
Ce1 N1 Si2 C7 2.4(5)
Si1 N1 Si2 C9 -73.1(8)
Si1 N1 Si2 C8 52.8(8)
Si1 N1 Si2 C7 173.1(6)
Si2 N1 Si1 C1 61.5(7)
Si2 N1 Si1 C6 -178.3(6)
Si2 N1 Si1 C5 -61.4(7)
